data_7205626
loop_
_publ_author_name
'Urbanczyk-Lipkowska, Zofia'
'Kalicki, Przemyslaw'
'Gawinkowski, Sylwester'
'Waluk, Jacek'
'Yokoyama, Masashi'
'Tanaka, Koichi'

_publ_section_title
;
 1,4-Bis(1,3-dioxo-2-indenylidene)cyclohexane: polymorphism, gas phase
 oxidation and enol form mediated radical formation in the solid state
;
_journal_issue 9
_journal_name_full CrystEngComm
_journal_page_first 3170
_journal_paper_doi 10.1039/c0ce00509f
_journal_volume 13
_journal_year 2011
_chemical_formula_sum 'C24 H16 O4'
_chemical_formula_weight 368.37
_chemical_name_common 'yellow polymorph'
_chemical_name_systematic
;
?
;
_space_group_IT_number 5
_symmetry_cell_setting monoclinic
_symmetry_space_group_name_Hall 'C 2y'
_symmetry_space_group_name_H-M 'C 1 2 1'
_atom_sites_solution_hydrogens geom
_atom_sites_solution_primary direct
_atom_sites_solution_secondary difmap
_audit_creation_method SHELXL-97
_cell_angle_alpha 90.00
_cell_angle_beta 100.1440(10)
_cell_angle_gamma 90.00
_cell_formula_units_Z 2
_cell_length_a 7.9860(2)
_cell_length_b 7.0973(2)
_cell_length_c 15.2269(4)
_cell_measurement_reflns_used 5574
_cell_measurement_temperature 296(2)
_cell_measurement_theta_max 67.62
_cell_measurement_theta_min 5.90
_cell_volume 849.56(4)
_computing_cell_refinement 'Bruker SAINT'
_computing_data_collection 'Bruker APEX2'
_computing_data_reduction 'Bruker SAINT'
_computing_molecular_graphics 'Bruker SHELXTL'
_computing_publication_material 'Bruker SHELXTL'
_computing_structure_refinement 'SHELXL-97 (Sheldrick, 2008)'
_computing_structure_solution 'SHELXS-97 (Sheldrick, 2008)'
_diffrn_ambient_temperature 296(2)
_diffrn_measured_fraction_theta_full 0.981
_diffrn_measured_fraction_theta_max 0.981
_diffrn_measurement_device_type 'Bruker APEX-II CCD'
_diffrn_measurement_method '\f and \w scans'
_diffrn_radiation_monochromator graphite
_diffrn_radiation_source 'fine-focus sealed tube'
_diffrn_radiation_type CuK\a
_diffrn_radiation_wavelength 1.54178
_diffrn_reflns_av_R_equivalents 0.0267
_diffrn_reflns_av_sigmaI/netI 0.0240
_diffrn_reflns_limit_h_max 8
_diffrn_reflns_limit_h_min -9
_diffrn_reflns_limit_k_max 8
_diffrn_reflns_limit_k_min -8
_diffrn_reflns_limit_l_max 18
_diffrn_reflns_limit_l_min -18
_diffrn_reflns_number 6435
_diffrn_reflns_theta_full 67.88
_diffrn_reflns_theta_max 67.88
_diffrn_reflns_theta_min 5.90
_exptl_absorpt_coefficient_mu 0.797
_exptl_absorpt_correction_T_max 0.9014
_exptl_absorpt_correction_T_min 0.8243
_exptl_absorpt_correction_type numerical
_exptl_absorpt_process_details SADABS
_exptl_crystal_density_diffrn 1.440
_exptl_crystal_density_method 'not measured'
_exptl_crystal_F_000 384
_exptl_crystal_size_max 0.41
_exptl_crystal_size_mid 0.29
_exptl_crystal_size_min 0.22
_refine_diff_density_max 0.110
_refine_diff_density_min -0.087
_refine_diff_density_rms 0.024
_refine_ls_abs_structure_details 'Flack H D (1983), Acta Cryst. A39, 876-881'
_refine_ls_abs_structure_Flack 0.1(2)
_refine_ls_extinction_coef 0.0036(5)
_refine_ls_extinction_expression Fc^*^=kFc[1+0.001xFc^2^\l^3^/sin(2\q)]^-1/4^
_refine_ls_extinction_method SHELXL
_refine_ls_goodness_of_fit_ref 1.041
_refine_ls_hydrogen_treatment constr
_refine_ls_matrix_type full
_refine_ls_number_parameters 128
_refine_ls_number_reflns 1476
_refine_ls_number_restraints 1
_refine_ls_restrained_S_all 1.040
_refine_ls_R_factor_all 0.0254
_refine_ls_R_factor_gt 0.0253
_refine_ls_shift/su_max 0.000
_refine_ls_shift/su_mean 0.000
_refine_ls_structure_factor_coef Fsqd
_refine_ls_weighting_details 'calc w=1/[\s^2^(Fo^2^)+(0.0363P)^2^+0.2238P] where P=(Fo^2^+2Fc^2^)/3'
_refine_ls_weighting_scheme calc
_refine_ls_wR_factor_gt 0.0671
_refine_ls_wR_factor_ref 0.0672
_reflns_number_gt 1465
_reflns_number_total 1476
_reflns_threshold_expression >2sigma(I)
_cod_data_source_file c0ce00509f.txt
_cod_data_source_block tana1_yellow_0m
_cod_depositor_comments
;
The following automatic conversions were performed:
'_symmetry_cell_setting' value 'Monoclinic' changed to 'monoclinic'
according to '/home/saulius/struct/CIF-dictionaries/cif_core.dic'
dictionary named 'cif_core.dic' version 2.4.1 from 2010-06-29.

Automatic conversion script
Id: cif_fix_enum 1555 2011-01-17 13:19:09Z saulius 
;
_cod_original_cell_volume 849.55(4)
_cod_original_sg_symbol_H-M C2
_cod_database_code 7205626

loop_
_symmetry_equiv_pos_as_xyz
'x, y, z'
'-x, y, -z'
'x+1/2, y+1/2, z'
'-x+1/2, y+1/2, -z'

loop_
_atom_site_label
_atom_site_type_symbol
_atom_site_fract_x
_atom_site_fract_y
_atom_site_fract_z
_atom_site_U_iso_or_equiv
_atom_site_adp_type
_atom_site_occupancy
_atom_site_symmetry_multiplicity
_atom_site_calc_flag
_atom_site_refinement_flags
_atom_site_disorder_assembly
_atom_site_disorder_group
C1 C 0.56785(16) 0.22453(17) 0.41540(8) 0.0309(3) Uani 1 1 d . . .
C2 C 0.67061(16) 0.2998(2) 0.49963(8) 0.0333(3) Uani 1 1 d . . .
H2A H 0.6550 0.4352 0.5018 0.040 Uiso 1 1 calc R . .
H2B H 0.7902 0.2756 0.4997 0.040 Uiso 1 1 calc R . .
C3 C 0.38008(15) 0.21014(19) 0.41736(8) 0.0334(3) Uani 1 1 d . . .
H3A H 0.3477 0.0783 0.4150 0.040 Uiso 1 1 calc R . .
H3B H 0.3173 0.2712 0.3647 0.040 Uiso 1 1 calc R . .
C4 C 0.63414(15) 0.1719(2) 0.34349(8) 0.0329(3) Uani 1 1 d . . .
C5 C 0.81722(16) 0.1730(2) 0.33401(8) 0.0347(3) Uani 1 1 d . . .
C6 C 0.82553(16) 0.0981(2) 0.24386(8) 0.0365(3) Uani 1 1 d . . .
C7 C 0.96766(18) 0.0683(2) 0.20468(10) 0.0456(4) Uani 1 1 d . . .
H7 H 1.0763 0.0976 0.2346 0.055 Uiso 1 1 calc R . .
C8 C 0.9417(2) -0.0063(3) 0.11977(11) 0.0575(5) Uani 1 1 d . . .
H8 H 1.0344 -0.0261 0.0915 0.069 Uiso 1 1 calc R . .
C9 C 0.7784(2) -0.0526(3) 0.07531(11) 0.0620(5) Uani 1 1 d . . .
H9 H 0.7643 -0.1042 0.0183 0.074 Uiso 1 1 calc R . .
C10 C 0.6378(2) -0.0227(3) 0.11498(10) 0.0535(4) Uani 1 1 d . . .
H10 H 0.5291 -0.0530 0.0854 0.064 Uiso 1 1 calc R . .
C11 C 0.66330(17) 0.0534(2) 0.19975(9) 0.0382(3) Uani 1 1 d . . .
C12 C 0.53714(16) 0.0961(2) 0.25861(8) 0.0364(3) Uani 1 1 d . . .
O1 O 0.94073(12) 0.22056(17) 0.38823(7) 0.0494(3) Uani 1 1 d . . .
O2 O 0.38483(12) 0.07033(18) 0.23802(7) 0.0497(3) Uani 1 1 d . . .

loop_
_atom_site_aniso_label
_atom_site_aniso_U_11
_atom_site_aniso_U_22
_atom_site_aniso_U_33
_atom_site_aniso_U_23
_atom_site_aniso_U_13
_atom_site_aniso_U_12
C1 0.0265(6) 0.0384(6) 0.0284(6) 0.0039(5) 0.0062(5) 0.0004(5)
C2 0.0267(6) 0.0455(7) 0.0288(6) -0.0019(5) 0.0078(5) -0.0042(6)
C3 0.0258(6) 0.0472(7) 0.0284(6) -0.0013(5) 0.0084(5) -0.0021(5)
C4 0.0258(6) 0.0452(7) 0.0285(6) 0.0004(5) 0.0067(5) -0.0015(5)
C5 0.0276(6) 0.0480(7) 0.0292(6) 0.0019(5) 0.0071(5) 0.0003(5)
C6 0.0310(7) 0.0496(8) 0.0306(6) 0.0014(6) 0.0100(5) -0.0007(6)
C7 0.0340(7) 0.0639(9) 0.0422(7) 0.0007(7) 0.0155(6) 0.0005(7)
C8 0.0500(9) 0.0842(12) 0.0449(9) -0.0058(8) 0.0267(7) 0.0029(9)
C9 0.0584(10) 0.0958(14) 0.0359(8) -0.0171(8) 0.0199(7) -0.0071(10)
C10 0.0452(8) 0.0848(12) 0.0313(7) -0.0102(8) 0.0089(6) -0.0084(8)
C11 0.0339(7) 0.0540(8) 0.0281(6) 0.0007(6) 0.0090(5) -0.0005(6)
C12 0.0286(7) 0.0518(8) 0.0291(6) 0.0011(6) 0.0061(5) -0.0018(6)
O1 0.0278(5) 0.0825(8) 0.0377(5) -0.0097(5) 0.0051(4) -0.0066(5)
O2 0.0283(5) 0.0817(7) 0.0391(5) -0.0107(5) 0.0057(4) -0.0071(5)

loop_
_atom_type_symbol
_atom_type_description
_atom_type_scat_dispersion_real
_atom_type_scat_dispersion_imag
_atom_type_scat_source
C C 0.0181 0.0091 'International Tables Vol C Tables 4.2.6.8 and 6.1.1.4'
H H 0.0000 0.0000 'International Tables Vol C Tables 4.2.6.8 and 6.1.1.4'
O O 0.0492 0.0322 'International Tables Vol C Tables 4.2.6.8 and 6.1.1.4'

loop_
_geom_angle_atom_site_label_1
_geom_angle_atom_site_label_2
_geom_angle_atom_site_label_3
_geom_angle
_geom_angle_site_symmetry_1
_geom_angle_site_symmetry_3
_geom_angle_publ_flag
C4 C1 C2 124.09(11) . . ?
C4 C1 C3 122.04(11) . . ?
C2 C1 C3 113.87(11) . . ?
C1 C2 C3 112.01(11) . 2_656 ?
C1 C2 H2A 109.2 . . ?
C3 C2 H2A 109.2 2_656 . ?
C1 C2 H2B 109.2 . . ?
C3 C2 H2B 109.2 2_656 . ?
H2A C2 H2B 107.9 . . ?
C1 C3 C2 113.35(11) . 2_656 ?
C1 C3 H3A 108.9 . . ?
C2 C3 H3A 108.9 2_656 . ?
C1 C3 H3B 108.9 . . ?
C2 C3 H3B 108.9 2_656 . ?
H3A C3 H3B 107.7 . . ?
C1 C4 C12 125.93(11) . . ?
C1 C4 C5 127.38(11) . . ?
C12 C4 C5 106.67(10) . . ?
O1 C5 C6 124.31(12) . . ?
O1 C5 C4 128.73(12) . . ?
C6 C5 C4 106.94(10) . . ?
C11 C6 C7 121.46(12) . . ?
C11 C6 C5 109.85(11) . . ?
C7 C6 C5 128.67(12) . . ?
C8 C7 C6 117.51(14) . . ?
C8 C7 H7 121.2 . . ?
C6 C7 H7 121.2 . . ?
C7 C8 C9 121.19(15) . . ?
C7 C8 H8 119.4 . . ?
C9 C8 H8 119.4 . . ?
C10 C9 C8 120.82(15) . . ?
C10 C9 H9 119.6 . . ?
C8 C9 H9 119.6 . . ?
C11 C10 C9 118.12(15) . . ?
C11 C10 H10 120.9 . . ?
C9 C10 H10 120.9 . . ?
C10 C11 C6 120.89(12) . . ?
C10 C11 C12 129.54(13) . . ?
C6 C11 C12 109.56(11) . . ?
O2 C12 C4 128.59(12) . . ?
O2 C12 C11 124.42(12) . . ?
C4 C12 C11 106.98(10) . . ?

loop_
_geom_bond_atom_site_label_1
_geom_bond_atom_site_label_2
_geom_bond_distance
_geom_bond_site_symmetry_2
_geom_bond_publ_flag
C1 C4 1.3501(18) . ?
C1 C2 1.4944(18) . ?
C1 C3 1.5085(16) . ?
C2 C3 1.5318(17) 2_656 ?
C2 H2A 0.9700 . ?
C2 H2B 0.9700 . ?
C3 C2 1.5318(17) 2_656 ?
C3 H3A 0.9700 . ?
C3 H3B 0.9700 . ?
C4 C12 1.4858(18) . ?
C4 C5 1.4943(17) . ?
C5 O1 1.2172(16) . ?
C5 C6 1.4845(18) . ?
C6 C11 1.3868(19) . ?
C6 C7 1.3883(18) . ?
C7 C8 1.379(2) . ?
C7 H7 0.9300 . ?
C8 C9 1.398(3) . ?
C8 H8 0.9300 . ?
C9 C10 1.382(2) . ?
C9 H9 0.9300 . ?
C10 C11 1.381(2) . ?
C10 H10 0.9300 . ?
C11 C12 1.4927(18) . ?
C12 O2 1.2153(16) . ?

loop_
_geom_torsion_atom_site_label_1
_geom_torsion_atom_site_label_2
_geom_torsion_atom_site_label_3
_geom_torsion_atom_site_label_4
_geom_torsion
_geom_torsion_site_symmetry_1
_geom_torsion_site_symmetry_2
_geom_torsion_site_symmetry_3
_geom_torsion_site_symmetry_4
_geom_torsion_publ_flag
C4 C1 C2 C3 -134.97(13) . . . 2_656 ?
C3 C1 C2 C3 44.55(14) . . . 2_656 ?
C4 C1 C3 C2 -172.81(12) . . . 2_656 ?
C2 C1 C3 C2 7.66(14) . . . 2_656 ?
C2 C1 C4 C12 179.85(13) . . . . ?
C3 C1 C4 C12 0.4(2) . . . . ?
C2 C1 C4 C5 1.7(2) . . . . ?
C3 C1 C4 C5 -177.83(13) . . . . ?
C1 C4 C5 O1 0.0(2) . . . . ?
C12 C4 C5 O1 -178.45(16) . . . . ?
C1 C4 C5 C6 178.51(13) . . . . ?
C12 C4 C5 C6 0.03(14) . . . . ?
O1 C5 C6 C11 178.63(15) . . . . ?
C4 C5 C6 C11 0.06(15) . . . . ?
O1 C5 C6 C7 0.0(2) . . . . ?
C4 C5 C6 C7 -178.61(15) . . . . ?
C11 C6 C7 C8 0.4(2) . . . . ?
C5 C6 C7 C8 178.97(16) . . . . ?
C6 C7 C8 C9 -0.9(3) . . . . ?
C7 C8 C9 C10 0.8(3) . . . . ?
C8 C9 C10 C11 -0.2(3) . . . . ?
C9 C10 C11 C6 -0.2(3) . . . . ?
C9 C10 C11 C12 -178.44(17) . . . . ?
C7 C6 C11 C10 0.1(2) . . . . ?
C5 C6 C11 C10 -178.70(15) . . . . ?
C7 C6 C11 C12 178.66(14) . . . . ?
C5 C6 C11 C12 -0.12(16) . . . . ?
C1 C4 C12 O2 1.1(2) . . . . ?
C5 C4 C12 O2 179.58(15) . . . . ?
C1 C4 C12 C11 -178.61(13) . . . . ?
C5 C4 C12 C11 -0.10(15) . . . . ?
C10 C11 C12 O2 -1.1(3) . . . . ?
C6 C11 C12 O2 -179.55(14) . . . . ?
C10 C11 C12 C4 178.56(17) . . . . ?
C6 C11 C12 C4 0.14(16) . . . . ?
